data_7248755
loop_
_publ_author_name
'Hua, Xiu-Ni'
'Cai, Zhuoer'
'Huang, Tian-Tian'
'Cui, Jing-Han'
'Shi, Xian'
'Zhang, Xiang'
'Zhang, Yinan'
'Chen, Jian'
'Xu, Kai'
'Duan, Hai-Bao'

_publ_section_title
;
 Successive high-temperature phase transitions triggered dielectric
 switching in a one-dimensional hybrid perovskite with blue emission
;
_journal_issue 25
_journal_name_full CrystEngComm
_journal_page_first 3325
_journal_page_last 3330
_journal_paper_doi 10.1039/D4CE00415A
_journal_volume 26
_journal_year 2024
_chemical_formula_moiety 'Cd Cl3, C7 H16 N'
_chemical_formula_sum 'C7 H16 Cd Cl3 N'
_chemical_formula_weight 332.96
_space_group_crystal_system orthorhombic
_space_group_IT_number 63
_space_group_name_Hall '-C 2c 2'
_space_group_name_H-M_alt 'C m c m'
_atom_sites_solution_hydrogens geom
_atom_sites_solution_primary dual
_audit_creation_date 2023-11-15
_audit_creation_method
;FinalCif V128 by Daniel Kratzert, Freiburg 2023, 
https://dkratzert.de/finalcif.html
;
_audit_update_record
;
2024-04-13 deposited with the CCDC.	2024-05-30 downloaded from the CCDC.
;
_cell_angle_alpha 90
_cell_angle_beta 90
_cell_angle_gamma 90
_cell_formula_units_Z 4
_cell_length_a 7.5694(14)
_cell_length_b 24.091(4)
_cell_length_c 6.6715(12)
_cell_measurement_reflns_used 4270
_cell_measurement_temperature 448.00
_cell_measurement_theta_max 27.427
_cell_measurement_theta_min 3.054
_cell_volume 1216.6(4)
_computing_cell_refinement 'SAINT V8.40B (?, 2016)'
_computing_data_reduction 'SAINT V8.40B (?, 2016)'
_computing_molecular_graphics 'Olex2 1.5 (Dolomanov et al., 2009)'
_computing_publication_material 'Olex2 1.5 (Dolomanov et al., 2009)'
_computing_structure_refinement 'SHELXL 2018/3 (Sheldrick, 2015)'
_computing_structure_solution 'SHELXT 2018/2 (Sheldrick, 2018)'
_diffrn_ambient_temperature 448.00
_diffrn_measured_fraction_theta_full 0.992
_diffrn_measured_fraction_theta_max 0.994
_diffrn_measurement_device_type 'CCD area detector'
_diffrn_measurement_method 'phi and omega scans'
_diffrn_radiation_monochromator graphite
_diffrn_radiation_type MoK\a
_diffrn_radiation_wavelength 0.71073
_diffrn_reflns_av_R_equivalents 0.0574
_diffrn_reflns_av_unetI/netI 0.0345
_diffrn_reflns_Laue_measured_fraction_full 0.992
_diffrn_reflns_Laue_measured_fraction_max 0.994
_diffrn_reflns_limit_h_max 9
_diffrn_reflns_limit_h_min -9
_diffrn_reflns_limit_k_max 31
_diffrn_reflns_limit_k_min -30
_diffrn_reflns_limit_l_max 8
_diffrn_reflns_limit_l_min -8
_diffrn_reflns_number 11619
_diffrn_reflns_point_group_measured_fraction_full 0.992
_diffrn_reflns_point_group_measured_fraction_max 0.994
_diffrn_reflns_theta_full 25.242
_diffrn_reflns_theta_max 27.426
_diffrn_reflns_theta_min 3.491
_diffrn_source_current 1.6
_diffrn_source_power 0.08
_diffrn_source_voltage 50.0
_exptl_absorpt_coefficient_mu 2.408
_exptl_absorpt_correction_T_max 0.7456
_exptl_absorpt_correction_T_min 0.4049
_exptl_absorpt_correction_type none
_exptl_absorpt_process_details
;
SADABS-2016/2 (Bruker,2016/2) was used for absorption correction.
wR2(int) was 0.1437 before and 0.0616 after correction.
The Ratio of minimum to maximum transmission is 0.5431.
The \l/2 correction factor is Not present.
;
_exptl_crystal_colour 'clear light colourless'
_exptl_crystal_colour_lustre clear
_exptl_crystal_colour_modifier light
_exptl_crystal_colour_primary colourless
_exptl_crystal_density_diffrn 1.818
_exptl_crystal_description block
_exptl_crystal_F_000 656
_exptl_crystal_size_max 0.1
_exptl_crystal_size_mid 0.09
_exptl_crystal_size_min 0.06
_refine_diff_density_max 0.307
_refine_diff_density_min -0.635
_refine_diff_density_rms 0.088
_refine_ls_extinction_method none
_refine_ls_goodness_of_fit_ref 1.088
_refine_ls_hydrogen_treatment constr
_refine_ls_matrix_type full
_refine_ls_number_parameters 89
_refine_ls_number_reflns 810
_refine_ls_number_restraints 149
_refine_ls_restrained_S_all 1.062
_refine_ls_R_factor_all 0.0370
_refine_ls_R_factor_gt 0.0326
_refine_ls_shift/su_max 0.000
_refine_ls_shift/su_mean 0.000
_refine_ls_structure_factor_coef Fsqd
_refine_ls_weighting_details 'w=1/[\s^2^(Fo^2^)+(0.0569P)^2^+0.2320P] where P=(Fo^2^+2Fc^2^)/3'
_refine_ls_weighting_scheme calc
_refine_ls_wR_factor_gt 0.0853
_refine_ls_wR_factor_ref 0.0898
_reflns_Friedel_coverage 0.000
_reflns_number_gt 671
_reflns_number_total 810
_reflns_threshold_expression 'I > 2\s(I)'
_cod_data_source_file d4ce00415a2.cif
_cod_data_source_block 116hxn1448k_0m
_cod_depositor_comments 'Adding full bibliography for 7248752--7248755.cif.'
_cod_database_code 7248755
_olex2_refinement_description
;
1. Fixed Uiso
 At 1.2 times of:
  All C(H) groups, All C(H,H) groups, All N(H,H,H) groups
 At 1.5 times of:
  All C(H,H,H) groups
2. Restrained distances
 C5-C6 = C5-C4 = C6-C1 = C1-C2 = C2-C3 = C3-C4
 1.54 with sigma of 0.02
 N1-C1
 1.51 with sigma of 0.001
 C7-C4
 1.528 with sigma of 0.001
 C5-C1 = C5-C3 = C6-C2 = C1-C3 = C2-C4
 2.54 with sigma of 0.04
 N1-C6
 2.442 with sigma of 0.001
 N1-C2
 2.442 with sigma of 0.001
 C3-C7
 2.51 with sigma of 0.01
 C7-C5
 2.51 with sigma of 0.01
 C5-C6 \\sim C6-C1 \\sim C1-C2 \\sim C2-C3 \\sim C3-C4 \\sim C4-C5
 with sigma of 0.02
 C5-C3 \\sim C1-C3 \\sim C6-C4 \\sim C6-C2 \\sim C2-C4 \\sim C5-C1
 with sigma of 0.04
3. Uiso/Uaniso restraints and constraints
C5 \\sim C6 \\sim C1 \\sim C2 \\sim C3 \\sim C4: within 2A with sigma of 0.04
and sigma for terminal atoms of 0.08 within 2A
C7 \\sim C2 \\sim C1 \\sim C3 \\sim N1 \\sim C6 \\sim C4 \\sim C5: within 2A
with sigma of 0.001 and sigma for terminal atoms of 0.002 within 2A
4. Rigid body (RIGU) restrains
 C5, C6, C1, C2, C3, C4
 with sigma for 1-2 distances of 0.004 and sigma for 1-3 distances of 0.004
 C7, C2, C1, C3, N1, C6, C4, C5
 with sigma for 1-2 distances of 0.001 and sigma for 1-3 distances of 0.002
5. Others
 Fixed Sof: C7(0.25) H7A(0.25) H7C(0.25) H7B(0.25) N1(0.25) H1C(0.25)
 H1A(0.25) H1B(0.25) C5(0.25) H5A(0.25) H5B(0.25) C6(0.25) H6A(0.25) H6B(0.25)
 C1(0.25) H1(0.25) C2(0.25) H2B(0.25) H2A(0.25) C3(0.25) H3A(0.25) H3B(0.25)
 C4(0.25) H4(0.25)
6.a Ternary CH refined with riding coordinates:
 C1(H1), C4(H4)
6.b Secondary CH2 refined with riding coordinates:
 C5(H5A,H5B), C6(H6A,H6B), C2(H2B,H2A), C3(H3A,H3B)
6.c Idealised Me refined as rotating group:
 C7(H7A,H7C,H7B), N1(H1C,H1A,H1B)
;
_olex2_submission_special_instructions 'No special instructions were received'
_shelx_shelxl_version_number 2018/3
_shelx_space_group_comment
;
The symmetry employed for this shelxl refinement is uniquely defined
by the following loop, which should always be used as a source of
symmetry information in preference to the above space-group names.
They are only intended as comments.
;
_shelx_estimated_absorpt_t_min 0.795
_shelx_estimated_absorpt_t_max 0.869

loop_
_space_group_symop_operation_xyz
'x, y, z'
'-x, -y, z+1/2'
'-x, y, -z+1/2'
'x, -y, -z'
'x+1/2, y+1/2, z'
'-x+1/2, -y+1/2, z+1/2'
'-x+1/2, y+1/2, -z+1/2'
'x+1/2, -y+1/2, -z'
'-x, -y, -z'
'x, y, -z-1/2'
'x, -y, z-1/2'
'-x, y, z'
'-x+1/2, -y+1/2, -z'
'x+1/2, y+1/2, -z-1/2'
'x+1/2, -y+1/2, z-1/2'
'-x+1/2, y+1/2, z'

loop_
_atom_site_label
_atom_site_type_symbol
_atom_site_fract_x
_atom_site_fract_y
_atom_site_fract_z
_atom_site_U_iso_or_equiv
_atom_site_adp_type
_atom_site_occupancy
_atom_site_site_symmetry_order
_atom_site_calc_flag
_atom_site_refinement_flags_posn
_atom_site_refinement_flags_adp
_atom_site_refinement_flags_occupancy
_atom_site_disorder_assembly
_atom_site_disorder_group
Cd1 Cd 0.500000 0.500000 0.500000 0.0869(2) Uani 1 4 d S T P . .
Cl2 Cl 0.74030(11) 0.54122(4) 0.750000 0.0889(3) Uani 1 2 d S T P . .
Cl1 Cl 0.500000 0.58402(5) 0.250000 0.0894(4) Uani 1 4 d S T P . .
C7 C -0.0318(15) 0.8052(2) 0.3019(14) 0.0990(16) Uani 0.25 1 d D U P A -1
H7A H 0.059713 0.829444 0.349501 0.149 Uiso 0.25 1 calc R U P A -1
H7C H -0.127879 0.805035 0.395830 0.149 Uiso 0.25 1 calc R U P A -1
H7B H -0.073220 0.818028 0.174090 0.149 Uiso 0.25 1 calc R U P A -1
N1 N 0.0338(14) 0.56925(18) 0.1658(9) 0.0960(16) Uani 0.25 1 d D U P A -1
H1C H 0.032354 0.560895 0.035887 0.115 Uiso 0.25 1 calc R U P A -1
H1A H -0.035594 0.545767 0.232176 0.115 Uiso 0.25 1 calc R U P A -1
H1B H 0.143761 0.566574 0.212123 0.115 Uiso 0.25 1 calc R U P A -1
C5 C -0.0402(18) 0.7073(3) 0.4346(16) 0.0963(14) Uani 0.25 1 d D U P A -1
H5A H -0.167909 0.709374 0.425214 0.116 Uiso 0.25 1 calc R U P A -1
H5B H -0.006330 0.719246 0.568039 0.116 Uiso 0.25 1 calc R U P A -1
C6 C 0.019(3) 0.6463(3) 0.4030(11) 0.0957(14) Uani 0.25 1 d D U P A -1
H6A H 0.146283 0.643523 0.419207 0.115 Uiso 0.25 1 calc R U P A -1
H6B H -0.036432 0.622634 0.502026 0.115 Uiso 0.25 1 calc R U P A -1
C1 C -0.0324(13) 0.6278(2) 0.1951(10) 0.0952(13) Uani 0.25 1 d D U P A -1
H1 H -0.161200 0.628892 0.180358 0.114 Uiso 0.25 1 calc R U P A -1
C2 C 0.0516(17) 0.6648(2) 0.0454(15) 0.0951(13) Uani 0.25 1 d D U P A -1
H2B H 0.016873 0.652795 -0.087663 0.114 Uiso 0.25 1 calc R U P A -1
H2A H 0.178790 0.660917 0.055432 0.114 Uiso 0.25 1 calc R U P A -1
C3 C 0.005(5) 0.7251(3) 0.0691(14) 0.0957(13) Uani 0.25 1 d D U P A -1
H3A H -0.119671 0.730115 0.038876 0.115 Uiso 0.25 1 calc R U P A -1
H3B H 0.072145 0.746825 -0.026309 0.115 Uiso 0.25 1 calc R U P A -1
C4 C 0.0416(10) 0.7464(2) 0.2803(13) 0.0964(13) Uani 0.25 1 d D U P A -1
H4 H 0.169702 0.747443 0.301169 0.116 Uiso 0.25 1 calc R U P A -1

loop_
_atom_site_aniso_label
_atom_site_aniso_U_11
_atom_site_aniso_U_22
_atom_site_aniso_U_33
_atom_site_aniso_U_23
_atom_site_aniso_U_13
_atom_site_aniso_U_12
Cd1 0.0740(3) 0.1337(4) 0.0532(3) 0.00206(14) 0.000 0.000
Cl2 0.0761(5) 0.1172(6) 0.0735(5) 0.000 0.000 -0.0161(4)
Cl1 0.0927(8) 0.0996(8) 0.0759(7) 0.000 0.000 0.000
C7 0.108(4) 0.083(2) 0.106(3) -0.006(2) 0.006(3) 0.006(2)
N1 0.105(4) 0.077(2) 0.106(3) -0.004(2) 0.007(3) 0.004(2)
C5 0.106(3) 0.0798(19) 0.103(3) -0.0023(16) 0.007(3) 0.003(2)
C6 0.106(3) 0.0789(19) 0.103(3) -0.0011(16) 0.007(3) 0.003(2)
C1 0.105(3) 0.0773(18) 0.103(3) -0.0015(16) 0.006(3) 0.003(2)
C2 0.106(3) 0.0774(19) 0.102(3) -0.0017(16) 0.006(3) 0.003(2)
C3 0.106(3) 0.0781(19) 0.103(2) -0.0020(16) 0.006(3) 0.003(2)
C4 0.106(3) 0.0798(18) 0.103(3) -0.0027(16) 0.006(3) 0.004(2)

loop_
_atom_type_symbol
_atom_type_description
_atom_type_scat_dispersion_real
_atom_type_scat_dispersion_imag
_atom_type_scat_source
C C 0.0033 0.0016 'International Tables Vol C Tables 4.2.6.8 and 6.1.1.4'
H H 0.0000 0.0000 'International Tables Vol C Tables 4.2.6.8 and 6.1.1.4'
Cd Cd -0.8075 1.2024 'International Tables Vol C Tables 4.2.6.8 and 6.1.1.4'
Cl Cl 0.1484 0.1585 'International Tables Vol C Tables 4.2.6.8 and 6.1.1.4'
N N 0.0061 0.0033 'International Tables Vol C Tables 4.2.6.8 and 6.1.1.4'

loop_
_geom_angle_atom_site_label_1
_geom_angle_atom_site_label_2
_geom_angle_atom_site_label_3
_geom_angle
_geom_angle_site_symmetry_1
_geom_angle_site_symmetry_3
_geom_angle_publ_flag
Cd1 Cd1 Cd1 180.0 2_664 2_665 ?
Cl2 Cd1 Cd1 128.827(13) 9_666 2_665 ?
Cl2 Cd1 Cd1 51.173(12) 9_666 2_664 ?
Cl2 Cd1 Cd1 51.173(13) 11_565 2_664 ?
Cl2 Cd1 Cd1 128.827(13) 11_565 2_665 ?
Cl2 Cd1 Cd1 51.173(13) 3_656 2_665 ?
Cl2 Cd1 Cd1 128.827(13) 3_656 2_664 ?
Cl2 Cd1 Cd1 51.172(13) . 2_665 ?
Cl2 Cd1 Cd1 128.828(13) . 2_664 ?
Cl2 Cd1 Cl2 86.28(3) 9_666 11_565 ?
Cl2 Cd1 Cl2 180.0 . 9_666 ?
Cl2 Cd1 Cl2 93.72(3) . 11_565 ?
Cl2 Cd1 Cl2 86.28(3) . 3_656 ?
Cl2 Cd1 Cl2 93.72(3) 9_666 3_656 ?
Cl2 Cd1 Cl2 180.0 11_565 3_656 ?
Cl1 Cd1 Cd1 129.488(19) . 2_665 ?
Cl1 Cd1 Cd1 129.487(19) 9_666 2_664 ?
Cl1 Cd1 Cd1 50.513(19) . 2_664 ?
Cl1 Cd1 Cd1 50.513(19) 9_666 2_665 ?
Cl1 Cd1 Cl2 96.35(2) . . ?
Cl1 Cd1 Cl2 83.65(2) . 9_666 ?
Cl1 Cd1 Cl2 83.65(2) . 11_565 ?
Cl1 Cd1 Cl2 83.65(2) 9_666 . ?
Cl1 Cd1 Cl2 96.35(2) 9_666 9_666 ?
Cl1 Cd1 Cl2 83.65(2) 9_666 3_656 ?
Cl1 Cd1 Cl2 96.35(2) . 3_656 ?
Cl1 Cd1 Cl2 96.35(2) 9_666 11_565 ?
Cl1 Cd1 Cl1 180.0 . 9_666 ?
Cd1 Cl2 Cd1 77.65(3) . 2_665 ?
Cd1 Cl1 Cd1 78.98(4) 2_664 . ?
H7A C7 H7C 109.5 . . ?
H7A C7 H7B 109.5 . . ?
H7C C7 H7B 109.5 . . ?
C4 C7 H7A 109.5 . . ?
C4 C7 H7C 109.5 . . ?
C4 C7 H7B 109.5 . . ?
H1C N1 H1A 109.5 . . ?
H1C N1 H1B 109.5 . . ?
H1A N1 H1B 109.5 . . ?
C1 N1 H1C 109.5 . . ?
C1 N1 H1A 109.5 . . ?
C1 N1 H1B 109.5 . . ?
H5A C5 H5B 107.9 . . ?
C6 C5 H5A 109.2 . . ?
C6 C5 H5B 109.2 . . ?
C4 C5 H5A 109.2 . . ?
C4 C5 H5B 109.2 . . ?
C4 C5 C6 112.0(8) . . ?
C5 C6 H6A 109.8 . . ?
C5 C6 H6B 109.8 . . ?
H6A C6 H6B 108.3 . . ?
C1 C6 C5 109.3(8) . . ?
C1 C6 H6A 109.8 . . ?
C1 C6 H6B 109.8 . . ?
N1 C1 H1 110.0 . . ?
C6 C1 N1 108.0(5) . . ?
C6 C1 H1 110.0 . . ?
C2 C1 N1 109.4(5) . . ?
C2 C1 C6 109.3(8) . . ?
C2 C1 H1 110.0 . . ?
C1 C2 H2B 108.7 . . ?
C1 C2 H2A 108.7 . . ?
C1 C2 C3 114.1(11) . . ?
H2B C2 H2A 107.6 . . ?
C3 C2 H2B 108.7 . . ?
C3 C2 H2A 108.7 . . ?
C2 C3 H3A 109.2 . . ?
C2 C3 H3B 109.2 . . ?
C2 C3 C4 112.3(11) . . ?
H3A C3 H3B 107.9 . . ?
C4 C3 H3A 109.2 . . ?
C4 C3 H3B 109.2 . . ?
C7 C4 H4 108.8 . . ?
C5 C4 C7 111.1(6) . . ?
C5 C4 H4 108.8 . . ?
C3 C4 C7 109.4(7) . . ?
C3 C4 C5 110.0(10) . . ?
C3 C4 H4 108.8 . . ?

loop_
_geom_bond_atom_site_label_1
_geom_bond_atom_site_label_2
_geom_bond_distance
_geom_bond_site_symmetry_2
_geom_bond_publ_flag
Cd1 Cd1 3.3358(6) 2_665 ?
Cd1 Cd1 3.3358(6) 2_664 ?
Cd1 Cl2 2.6602(7) . ?
Cd1 Cl2 2.6602(7) 3_656 ?
Cd1 Cl2 2.6602(7) 9_666 ?
Cd1 Cl2 2.6602(7) 11_565 ?
Cd1 Cl1 2.6229(10) 9_666 ?
Cd1 Cl1 2.6228(10) . ?
C7 H7A 0.9600 . ?
C7 H7C 0.9600 . ?
C7 H7B 0.9600 . ?
C7 C4 1.5287(11) . ?
N1 H1C 0.8900 . ?
N1 H1A 0.8900 . ?
N1 H1B 0.8900 . ?
N1 C1 1.5097(11) . ?
C5 H5A 0.9700 . ?
C5 H5B 0.9700 . ?
C5 C6 1.550(9) . ?
C5 C4 1.526(10) . ?
C6 H6A 0.9700 . ?
C6 H6B 0.9700 . ?
C6 C1 1.508(9) . ?
C1 H1 0.9800 . ?
C1 C2 1.482(9) . ?
C2 H2B 0.9700 . ?
C2 H2A 0.9700 . ?
C2 C3 1.503(10) . ?
C3 H3A 0.9700 . ?
C3 H3B 0.9700 . ?
C3 C4 1.525(10) . ?
C4 H4 0.9800 . ?

loop_
_geom_torsion_atom_site_label_1
_geom_torsion_atom_site_label_2
_geom_torsion_atom_site_label_3
_geom_torsion_atom_site_label_4
_geom_torsion
_geom_torsion_site_symmetry_1
_geom_torsion_site_symmetry_2
_geom_torsion_site_symmetry_3
_geom_torsion_site_symmetry_4
_geom_torsion_publ_flag
N1 C1 C2 C3 -176.1(15) . . . . ?
C5 C6 C1 N1 177.7(10) . . . . ?
C5 C6 C1 C2 58.7(14) . . . . ?
C6 C5 C4 C7 174.8(10) . . . . ?
C6 C5 C4 C3 53.5(18) . . . . ?
C6 C1 C2 C3 -58.0(17) . . . . ?
C1 C2 C3 C4 54(3) . . . . ?
C2 C3 C4 C7 -172.4(18) . . . . ?
C2 C3 C4 C5 -50(3) . . . . ?
C4 C5 C6 C1 -58.6(17) . . . . ?
